data_7013349
loop_
_publ_author_name
'Grant, Gregory J.'
'Pool, Jaime A.'
'VanDerveer, Donald G.'

_publ_section_title
;
 Chiral effects on a fluxional ligand: chiral diphosphine platinum(ii)
 complexes with thiacrowns
;
_journal_issue 20
_journal_name_full 'Dalton Transactions'
_journal_page_first 3981
_journal_paper_doi 10.1039/b306663k
_journal_year 2003
_chemical_formula_sum 'C34 H40 F12 P4 Pt S3'
_chemical_formula_weight 1091.81
_space_group_IT_number 4
_symmetry_space_group_name_Hall 'P 2yb'
_symmetry_space_group_name_H-M 'P 1 21 1'
_atom_sites_solution_hydrogens geom
_atom_sites_solution_primary direct
_atom_sites_solution_secondary difmap
_audit_creation_method SHELXL-97
_cell_angle_alpha 90.00
_cell_angle_beta 102.4570(10)
_cell_angle_gamma 90.00
_cell_formula_units_Z 4
_cell_length_a 10.55770(10)
_cell_length_b 28.7620(4)
_cell_length_c 13.8326(2)
_cell_measurement_temperature 293(2)
_cell_volume 4101.53(9)
_computing_structure_refinement 'SHELXL-97 (Sheldrick, 1997)'
_computing_structure_solution 'SHELXS-97 (Sheldrick, 1990)'
_diffrn_ambient_temperature 293(2)
_diffrn_measured_fraction_theta_full 0.998
_diffrn_measured_fraction_theta_max 0.998
_diffrn_radiation_monochromator graphite
_diffrn_radiation_source 'fine-focus sealed tube'
_diffrn_radiation_type MoK\a
_diffrn_radiation_wavelength 0.71073
_diffrn_reflns_av_R_equivalents 0.0445
_diffrn_reflns_av_sigmaI/netI 0.0849
_diffrn_reflns_limit_h_max 12
_diffrn_reflns_limit_h_min -12
_diffrn_reflns_limit_k_max 34
_diffrn_reflns_limit_k_min -30
_diffrn_reflns_limit_l_max 16
_diffrn_reflns_limit_l_min -16
_diffrn_reflns_number 24649
_diffrn_reflns_theta_full 25.00
_diffrn_reflns_theta_max 25.00
_diffrn_reflns_theta_min 1.42
_exptl_absorpt_coefficient_mu 3.810
_exptl_crystal_density_diffrn 1.768
_exptl_crystal_density_method 'not measured'
_exptl_crystal_F_000 2152
_refine_diff_density_max 3.022
_refine_diff_density_min -1.037
_refine_diff_density_rms 0.180
_refine_ls_abs_structure_details 'Flack H D (1983), Acta Cryst. A39, 876-881'
_refine_ls_abs_structure_Flack -0.013(5)
_refine_ls_extinction_coef 0.00182(9)
_refine_ls_extinction_expression Fc^*^=kFc[1+0.001xFc^2^\l^3^/sin(2\q)]^-1/4^
_refine_ls_extinction_method SHELXL
_refine_ls_goodness_of_fit_ref 0.986
_refine_ls_hydrogen_treatment mixed
_refine_ls_matrix_type full
_refine_ls_number_parameters 1041
_refine_ls_number_reflns 13659
_refine_ls_number_restraints 1
_refine_ls_restrained_S_all 0.986
_refine_ls_R_factor_all 0.0498
_refine_ls_R_factor_gt 0.0413
_refine_ls_shift/su_max 0.002
_refine_ls_shift/su_mean 0.000
_refine_ls_structure_factor_coef Fsqd
_refine_ls_weighting_details 'calc w=1/[\s^2^(Fo^2^)+(0.0432P)^2^+0.0000P] where P=(Fo^2^+2Fc^2^)/3'
_refine_ls_weighting_scheme calc
_refine_ls_wR_factor_gt 0.0927
_refine_ls_wR_factor_ref 0.1015
_reflns_number_gt 12013
_reflns_number_total 13659
_reflns_threshold_expression >2sigma(I)
_cod_data_source_file b306663k.txt
_cod_data_source_block grant7
_cod_database_code 7013349

loop_
_symmetry_equiv_pos_as_xyz
'x, y, z'
'-x, y+1/2, -z'

loop_
_atom_site_label
_atom_site_type_symbol
_atom_site_fract_x
_atom_site_fract_y
_atom_site_fract_z
_atom_site_U_iso_or_equiv
_atom_site_adp_type
_atom_site_occupancy
_atom_site_symmetry_multiplicity
_atom_site_calc_flag
_atom_site_refinement_flags
_atom_site_disorder_assembly
_atom_site_disorder_group
Pt1 Pt -0.80431(3) -0.121728(11) -1.51727(3) 0.02144(11) Uani 1 1 d . . .
Pt2 Pt -0.77805(3) 0.070761(11) -0.00871(3) 0.02216(11) Uani 1 1 d . . .
S1 S -0.7831(3) -0.06441(9) -1.3605(2) 0.0313(6) Uani 1 1 d . . .
S1' S -0.7946(3) 0.00907(10) -0.1583(2) 0.0340(7) Uani 1 1 d . . .
S4 S -0.7916(3) -0.05355(9) -1.6094(2) 0.0322(6) Uani 1 1 d . . .
S4' S -1.0064(2) 0.06966(12) -0.0488(2) 0.0380(6) Uani 1 1 d . . .
S7 S -0.5733(2) -0.12258(13) -1.4745(2) 0.0350(6) Uani 1 1 d . . .
S7' S -0.7854(2) 0.00280(10) 0.0885(2) 0.0302(6) Uani 1 1 d . . .
P1 P -0.8275(2) -0.19114(9) -1.44503(18) 0.0229(6) Uani 1 1 d . . .
P1' P -0.5631(2) 0.07916(10) 0.05116(18) 0.0212(6) Uani 1 1 d . . .
P2 P -1.0160(2) -0.13113(8) -1.58956(18) 0.0192(6) Uani 1 1 d . . .
P2' P -0.7684(2) 0.14532(9) -0.06048(19) 0.0268(6) Uani 1 1 d . . .
P5 P -0.5831(2) -0.43645(9) -0.6671(2) 0.0278(6) Uani 1 1 d . . .
P6 P -0.1436(2) -0.12018(10) -0.19821(18) 0.0290(5) Uani 1 1 d . . .
P7 P -0.0034(3) -0.38406(12) -0.2875(3) 0.0436(8) Uani 1 1 d . . .
P8 P -0.5633(3) -0.16561(11) -0.8129(2) 0.0415(8) Uani 1 1 d . . .
F1 F -0.7123(5) -0.4257(2) -0.6289(4) 0.0384(14) Uani 1 1 d . . .
F2 F -0.4538(6) -0.4483(2) -0.7061(5) 0.0448(17) Uani 1 1 d . . .
F3 F -0.5234(6) -0.3885(2) -0.6223(6) 0.0531(19) Uani 1 1 d . . .
F4 F -0.5239(6) -0.4627(2) -0.5658(5) 0.0490(17) Uani 1 1 d . . .
F5 F -0.6443(6) -0.4847(2) -0.7129(5) 0.0452(16) Uani 1 1 d . . .
F6 F -0.6433(7) -0.4118(2) -0.7697(5) 0.0536(18) Uani 1 1 d . . .
F7 F -0.0851(7) -0.0931(2) -0.0976(5) 0.0543(19) Uani 1 1 d . . .
F8 F -0.0256(6) -0.1022(2) -0.2454(5) 0.0474(17) Uani 1 1 d . . .
F9 F -0.2209(7) -0.0743(3) -0.2397(6) 0.064(2) Uani 1 1 d . . .
F10 F -0.2589(6) -0.1375(3) -0.1522(5) 0.060(2) Uani 1 1 d . . .
F11 F -0.2047(8) -0.1457(3) -0.2993(5) 0.074(3) Uani 1 1 d . . .
F12 F -0.0641(9) -0.1641(3) -0.1577(7) 0.084(3) Uani 1 1 d . . .
F13 F 0.1069(7) -0.3450(3) -0.2577(7) 0.073(2) Uani 1 1 d . . .
F14 F -0.0426(7) -0.3782(3) -0.1825(6) 0.066(2) Uani 1 1 d . . .
F15 F 0.0981(6) -0.4222(3) -0.2397(6) 0.064(2) Uani 1 1 d . . .
F16 F -0.1046(7) -0.3445(3) -0.3315(7) 0.079(3) Uani 1 1 d . . .
F17 F 0.0331(9) -0.3907(4) -0.3907(6) 0.097(3) Uani 1 1 d . . .
F18 F -0.1124(6) -0.4230(3) -0.3135(5) 0.061(2) Uani 1 1 d . . .
F19 F -0.6638(7) -0.2038(3) -0.8638(7) 0.087(3) Uani 1 1 d . . .
F20 F -0.5174(8) -0.1564(3) -0.9119(6) 0.084(3) Uani 1 1 d . . .
F21 F -0.4624(5) -0.1274(3) -0.7589(5) 0.0464(17) Uani 1 1 d . . .
F22 F -0.6071(7) -0.1736(3) -0.7121(6) 0.068(2) Uani 1 1 d . . .
F23 F -0.6700(6) -0.1256(3) -0.8366(5) 0.069(2) Uani 1 1 d . . .
F24 F -0.4544(7) -0.2045(3) -0.7816(7) 0.078(3) Uani 1 1 d . . .
C2 C -0.8185(14) -0.0113(5) -1.4304(9) 0.055(4) Uani 1 1 d . . .
H2A H -0.9110 -0.0074 -1.4453 0.10(4) Uiso 1 1 calc R . .
H2B H -0.7827 0.0138 -1.3875 0.10(4) Uiso 1 1 calc R . .
C2' C -0.9696(11) 0.0059(4) -0.1961(9) 0.049(3) Uani 1 1 d . . .
H2'1 H -0.9921 0.0008 -0.2664 0.06(3) Uiso 1 1 calc R . .
H2'2 H -0.9986 -0.0208 -0.1651 0.06(3) Uiso 1 1 calc R . .
C3' C -1.0425(12) 0.0479(5) -0.1723(10) 0.067(4) Uani 1 1 d . . .
H3'1 H -1.1334 0.0406 -0.1891 0.12(4) Uiso 1 1 calc R . .
H3'2 H -1.0282 0.0727 -0.2153 0.12(4) Uiso 1 1 calc R . .
C3 C -0.7751(16) -0.0056(5) -1.5217(9) 0.064(4) Uani 1 1 d . . .
H3A H -0.6850 0.0028 -1.5048 0.16(6) Uiso 1 1 calc R . .
H3B H -0.8209 0.0205 -1.5559 0.16(6) Uiso 1 1 calc R . .
C5' C -1.0498(12) 0.0218(5) 0.0253(11) 0.056(4) Uani 1 1 d . . .
H5'1 H -1.1252 0.0308 0.0492 0.16(6) Uiso 1 1 calc R . .
H5'2 H -1.0732 -0.0047 -0.0170 0.16(6) Uiso 1 1 calc R . .
C5 C -0.6257(12) -0.0585(6) -1.6292(11) 0.067(4) Uani 1 1 d . . .
H5A H -0.6284 -0.0781 -1.6859 0.12(5) Uiso 1 1 calc R . .
H5B H -0.5988 -0.0282 -1.6459 0.12(5) Uiso 1 1 calc R . .
C6' C -0.9485(11) 0.0076(5) 0.1102(10) 0.054(3) Uani 1 1 d . . .
H6'1 H -0.9724 -0.0219 0.1331 0.07(3) Uiso 1 1 calc R . .
H6'2 H -0.9469 0.0297 0.1626 0.07(3) Uiso 1 1 calc R . .
C6 C -0.5267(12) -0.0765(4) -1.5493(12) 0.062(4) Uani 1 1 d . . .
H6A H -0.4938 -0.0510 -1.5061 0.07(3) Uiso 1 1 calc R . .
H6B H -0.4564 -0.0877 -1.5768 0.07(3) Uiso 1 1 calc R . .
C8' C -0.8059(13) -0.0484(5) 0.0066(9) 0.049(3) Uani 1 1 d . . .
H8'1 H -0.7617 -0.0742 0.0430 0.04(2) Uiso 1 1 calc R . .
H8'2 H -0.8965 -0.0560 -0.0109 0.04(2) Uiso 1 1 calc R . .
C8 C -0.5299(12) -0.0987(7) -1.3493(11) 0.085(6) Uani 1 1 d . . .
H8A H -0.5266 -0.1243 -1.3040 0.21(8) Uiso 1 1 calc R . .
H8B H -0.4433 -0.0867 -1.3401 0.21(8) Uiso 1 1 calc R . .
C9' C -0.7569(13) -0.0427(4) -0.0868(9) 0.049(3) Uani 1 1 d . . .
H9'1 H -0.7888 -0.0685 -0.1292 0.07(3) Uiso 1 1 calc R . .
H9'2 H -0.6641 -0.0455 -0.0697 0.07(3) Uiso 1 1 calc R . .
C9 C -0.6082(12) -0.0634(5) -1.3194(10) 0.058(4) Uani 1 1 d . . .
H9A H -0.5789 -0.0341 -1.3400 0.22(8) Uiso 1 1 calc R . .
H9B H -0.5893 -0.0631 -1.2484 0.22(8) Uiso 1 1 calc R . .
C10 C -0.9964(8) -0.1923(3) -1.4303(7) 0.025(2) Uani 1 1 d . . .
H10A H -1.0065 -0.1664 -1.3867 0.03(3) Uiso 1 1 calc R . .
C10' C -0.5075(11) 0.1275(4) -0.0174(8) 0.032(3) Uani 1 1 d . . .
H10B H -0.5199 0.1177 -0.0867 0.02(2) Uiso 1 1 calc R . .
C11 C -1.0829(8) -0.1816(3) -1.5327(7) 0.023(2) Uani 1 1 d . . .
H11A H -1.0727 -0.2083 -1.5743 0.02(2) Uiso 1 1 calc R . .
C11' C -0.6016(9) 0.1675(3) -0.0139(8) 0.034(2) Uani 1 1 d . . .
H11B H -0.5936 0.1760 0.0558 0.03(3) Uiso 1 1 calc R . .
C12 C -1.0381(10) -0.2365(3) -1.3831(7) 0.034(2) Uani 1 1 d . . .
H12A H -1.1170 -0.2305 -1.3614 0.07(2) Uiso 1 1 calc R . .
H12B H -0.9713 -0.2454 -1.3275 0.07(2) Uiso 1 1 calc R . .
H12C H -1.0520 -0.2611 -1.4310 0.07(2) Uiso 1 1 calc R . .
C12' C -0.3653(10) 0.1407(4) 0.0175(9) 0.046(3) Uani 1 1 d . . .
H12D H -0.3420 0.1629 -0.0274 0.046(18) Uiso 1 1 calc R . .
H12E H -0.3124 0.1134 0.0194 0.046(18) Uiso 1 1 calc R . .
H12F H -0.3519 0.1540 0.0825 0.046(18) Uiso 1 1 calc R . .
C13 C -1.2271(9) -0.1796(4) -1.5330(8) 0.031(2) Uani 1 1 d . . .
H13A H -1.2574 -0.2102 -1.5220 0.031(15) Uiso 1 1 calc R . .
H13B H -1.2738 -0.1682 -1.5958 0.031(15) Uiso 1 1 calc R . .
H13C H -1.2410 -0.1592 -1.4813 0.031(15) Uiso 1 1 calc R . .
C13' C -0.5723(12) 0.2112(4) -0.0694(10) 0.057(4) Uani 1 1 d . . .
H13D H -0.4933 0.2252 -0.0339 0.06(2) Uiso 1 1 calc R . .
H13E H -0.6423 0.2330 -0.0742 0.06(2) Uiso 1 1 calc R . .
H13F H -0.5630 0.2028 -0.1346 0.06(2) Uiso 1 1 calc R . .
C14 C -0.8042(9) -0.2418(4) -1.5176(7) 0.028(2) Uani 1 1 d . . .
C14' C -0.5265(9) 0.0951(3) 0.1795(7) 0.023(2) Uani 1 1 d . . .
C15 C -0.7780(10) -0.2347(4) -1.6114(8) 0.038(3) Uani 1 1 d . . .
H15A H -0.7701 -0.2046 -1.6341 0.01(2) Uiso 1 1 calc R . .
C15' C -0.6231(10) 0.1068(4) 0.2290(8) 0.033(2) Uani 1 1 d . . .
H15B H -0.7094 0.1048 0.1957 0.040 Uiso 1 1 calc R . .
C16' C -0.5943(10) 0.1214(5) 0.3264(8) 0.047(3) Uani 1 1 d . . .
H16A H -0.6601 0.1302 0.3578 0.05(4) Uiso 1 1 calc R . .
C16 C -0.7640(12) -0.2719(4) -1.6703(9) 0.051(3) Uani 1 1 d . . .
H16B H -0.7449 -0.2670 -1.7320 0.10(5) Uiso 1 1 calc R . .
C17' C -0.4645(11) 0.1228(5) 0.3770(9) 0.050(3) Uani 1 1 d . . .
H17A H -0.4436 0.1319 0.4430 0.04(3) Uiso 1 1 calc R . .
C17 C -0.7781(11) -0.3166(4) -1.6380(8) 0.044(3) Uani 1 1 d . . .
H17B H -0.7694 -0.3418 -1.6781 0.03(3) Uiso 1 1 calc R . .
C18' C -0.3680(11) 0.1106(4) 0.3298(8) 0.039(3) Uani 1 1 d . . .
H18A H -0.2821 0.1111 0.3644 0.03(3) Uiso 1 1 calc R . .
C18 C -0.8050(12) -0.3235(4) -1.5462(9) 0.047(3) Uani 1 1 d . . .
H18B H -0.8167 -0.3536 -1.5252 0.04(3) Uiso 1 1 calc R . .
C19' C -0.3961(9) 0.0979(4) 0.2330(8) 0.029(2) Uani 1 1 d . . .
H19A H -0.3291 0.0909 0.2014 0.03(3) Uiso 1 1 calc R . .
C19 C -0.8152(10) -0.2864(4) -1.4841(8) 0.038(3) Uani 1 1 d . . .
H19B H -0.8292 -0.2915 -1.4209 0.05(3) Uiso 1 1 calc R . .
C20 C -0.7244(10) -0.1989(4) -1.3250(8) 0.034(2) Uani 1 1 d . . .
C20' C -0.4700(9) 0.0287(3) 0.0378(7) 0.027(2) Uani 1 1 d . . .
C21' C -0.4411(9) -0.0052(4) 0.1121(7) 0.032(2) Uani 1 1 d . . .
H21A H -0.4620 0.0003 0.1731 0.04(3) Uiso 1 1 calc R . .
C21 C -0.6028(11) -0.2204(5) -1.3151(10) 0.060(4) Uani 1 1 d . . .
H21B H -0.5803 -0.2347 -1.3693 0.09(5) Uiso 1 1 calc R . .
C22' C -0.3825(11) -0.0464(4) 0.0967(9) 0.043(3) Uani 1 1 d . . .
H22A H -0.3657 -0.0686 0.1468 0.09(5) Uiso 1 1 calc R . .
C22 C -0.5167(14) -0.2200(6) -1.2237(12) 0.081(5) Uani 1 1 d . . .
H22B H -0.4361 -0.2342 -1.2171 0.09(5) Uiso 1 1 calc R . .
C23' C -0.3482(10) -0.0552(4) 0.0075(8) 0.038(3) Uani 1 1 d . . .
H23A H -0.3070 -0.0828 -0.0021 0.03(3) Uiso 1 1 calc R . .
C23 C -0.5484(13) -0.1993(6) -1.1437(10) 0.071(4) Uani 1 1 d . . .
H23B H -0.4878 -0.1981 -1.0840 0.06(4) Uiso 1 1 calc R . .
C24 C -0.6681(13) -0.1803(4) -1.1503(8) 0.050(3) Uani 1 1 d . . .
H24A H -0.6912 -0.1681 -1.0943 0.05(3) Uiso 1 1 calc R . .
C24' C -0.3757(9) -0.0225(4) -0.0675(7) 0.033(3) Uani 1 1 d . . .
H24B H -0.3529 -0.0284 -0.1276 0.02(2) Uiso 1 1 calc R . .
C25' C -0.4364(9) 0.0189(4) -0.0546(8) 0.030(2) Uani 1 1 d . . .
H25A H -0.4553 0.0403 -0.1060 0.02(3) Uiso 1 1 calc R . .
C25 C -0.7546(10) -0.1793(4) -1.2400(7) 0.034(2) Uani 1 1 d . . .
H25B H -0.8350 -0.1652 -1.2444 0.07(4) Uiso 1 1 calc R . .
C26 C -1.1106(8) -0.0800(3) -1.5746(7) 0.023(2) Uani 1 1 d . . .
C26' C -0.7989(10) 0.1533(4) -0.1920(8) 0.033(2) Uani 1 1 d . . .
C27 C -1.1364(9) -0.0696(4) -1.4827(7) 0.026(2) Uani 1 1 d . . .
H27A H -1.1117 -0.0905 -1.4306 0.01(2) Uiso 1 1 calc R . .
C27' C -0.7624(10) 0.1202(4) -0.2532(8) 0.034(2) Uani 1 1 d . . .
H27B H -0.7240 0.0928 -0.2255 0.005(19) Uiso 1 1 calc R . .
C28 C -1.1981(10) -0.0289(4) -1.4676(8) 0.032(3) Uani 1 1 d . . .
H28A H -1.2152 -0.0224 -1.4059 0.04(3) Uiso 1 1 calc R . .
C28' C -0.7810(11) 0.1265(4) -0.3529(9) 0.041(3) Uani 1 1 d . . .
H28B H -0.7546 0.1034 -0.3913 0.04(3) Uiso 1 1 calc R . .
C29' C -0.8365(13) 0.1651(5) -0.3972(9) 0.057(4) Uani 1 1 d . . .
H29A H -0.8493 0.1691 -0.4654 0.09(5) Uiso 1 1 calc R . .
C29 C -1.2343(11) 0.0022(4) -1.5447(8) 0.039(3) Uani 1 1 d . . .
H29B H -1.2762 0.0297 -1.5347 0.04(3) Uiso 1 1 calc R . .
C30 C -1.2090(11) -0.0072(4) -1.6353(8) 0.042(3) Uani 1 1 d . . .
H30A H -1.2325 0.0142 -1.6863 0.04(3) Uiso 1 1 calc R . .
C30' C -0.8738(15) 0.1987(4) -0.3384(10) 0.068(4) Uani 1 1 d . . .
H30B H -0.9130 0.2257 -0.3676 0.05(3) Uiso 1 1 calc R . .
C31' C -0.8550(13) 0.1935(4) -0.2377(10) 0.056(3) Uani 1 1 d . . .
H31A H -0.8799 0.2171 -0.1998 0.21(11) Uiso 1 1 calc R . .
C31 C -1.1480(10) -0.0487(4) -1.6523(8) 0.036(3) Uani 1 1 d . . .
H31B H -1.1327 -0.0552 -1.7146 0.01(2) Uiso 1 1 calc R . .
C32 C -1.0468(9) -0.1440(4) -1.7209(7) 0.024(2) Uani 1 1 d . . .
C32' C -0.8768(10) 0.1837(4) -0.0137(8) 0.037(3) Uani 1 1 d . . .
C33' C -1.0030(11) 0.1901(4) -0.0645(9) 0.047(3) Uani 1 1 d . . .
H33A H -1.0317 0.1759 -0.1257 0.06(4) Uiso 1 1 calc R . .
C33 C -1.1732(9) -0.1544(4) -1.7717(8) 0.035(3) Uani 1 1 d . . .
H33B H -1.2419 -0.1521 -1.7396 0.04(3) Uiso 1 1 calc R . .
C34 C -1.1952(10) -0.1678(4) -1.8689(8) 0.040(3) Uani 1 1 d . . .
H34A H -1.2793 -0.1747 -1.9024 0.08(4) Uiso 1 1 calc R . .
C34' C -1.0886(13) 0.2177(4) -0.0250(12) 0.060(4) Uani 1 1 d . . .
H34B H -1.1734 0.2220 -0.0600 0.20(11) Uiso 1 1 calc R . .
C35 C -1.0956(10) -0.1713(4) -1.9179(7) 0.035(3) Uani 1 1 d . . .
H35A H -1.1125 -0.1800 -1.9842 0.02(2) Uiso 1 1 calc R . .
C35' C -1.0480(14) 0.2382(4) 0.0635(11) 0.061(4) Uani 1 1 d . . .
H35B H -1.1047 0.2569 0.0891 0.07(4) Uiso 1 1 calc R . .
C36 C -0.9707(11) -0.1618(4) -1.8686(8) 0.043(3) Uani 1 1 d . . .
H36A H -0.9026 -0.1650 -1.9009 0.08(4) Uiso 1 1 calc R . .
C36' C -0.9234(15) 0.2316(4) 0.1168(11) 0.065(4) Uani 1 1 d . . .
H36B H -0.8967 0.2455 0.1786 0.05(3) Uiso 1 1 calc R . .
C37 C -0.9463(10) -0.1474(4) -1.7702(8) 0.038(3) Uani 1 1 d . . .
H37A H -0.8622 -0.1400 -1.7376 0.02(2) Uiso 1 1 calc R . .
C37' C -0.8375(12) 0.2044(4) 0.0785(9) 0.046(3) Uani 1 1 d . . .
H37B H -0.7533 0.2001 0.1147 0.07(4) Uiso 1 1 calc R . .

loop_
_atom_site_aniso_label
_atom_site_aniso_U_11
_atom_site_aniso_U_22
_atom_site_aniso_U_33
_atom_site_aniso_U_23
_atom_site_aniso_U_13
_atom_site_aniso_U_12
Pt1 0.01813(17) 0.0226(2) 0.0224(2) -0.00246(17) 0.00170(14) -0.00340(17)
Pt2 0.01936(17) 0.0222(2) 0.0228(2) -0.00152(17) -0.00023(14) 0.00139(17)
S1 0.0338(14) 0.0296(16) 0.0300(15) -0.0083(12) 0.0059(12) -0.0079(11)
S1' 0.0419(16) 0.0259(16) 0.0334(17) -0.0065(12) 0.0068(13) -0.0033(12)
S4 0.0342(14) 0.0299(16) 0.0297(16) 0.0013(12) 0.0011(12) -0.0109(12)
S4' 0.0218(12) 0.0332(16) 0.0550(18) -0.0006(16) -0.0003(11) 0.0010(14)
S7 0.0168(11) 0.0469(17) 0.0404(15) -0.0073(17) 0.0042(10) -0.0019(15)
S7' 0.0288(13) 0.0322(16) 0.0272(15) 0.0016(12) 0.0008(11) -0.0031(11)
P1 0.0192(12) 0.0246(15) 0.0230(14) -0.0001(11) 0.0001(10) -0.0001(10)
P1' 0.0174(11) 0.0268(17) 0.0167(12) 0.0010(11) -0.0024(9) -0.0028(11)
P2 0.0195(11) 0.0182(16) 0.0200(13) -0.0019(10) 0.0042(9) 0.0016(10)
P2' 0.0310(14) 0.0189(14) 0.0280(15) 0.0001(11) 0.0011(11) 0.0045(11)
P5 0.0236(12) 0.0233(15) 0.0360(15) -0.0002(11) 0.0058(10) 0.0020(11)
P6 0.0299(12) 0.0301(14) 0.0276(13) -0.0028(13) 0.0076(10) -0.0025(13)
P7 0.0326(16) 0.049(2) 0.052(2) 0.0099(16) 0.0165(15) -0.0011(14)
P8 0.0291(15) 0.047(2) 0.052(2) -0.0044(15) 0.0170(14) -0.0045(13)
F1 0.028(3) 0.038(4) 0.052(4) 0.003(3) 0.016(3) 0.010(3)
F2 0.036(3) 0.038(4) 0.067(5) -0.007(3) 0.026(3) -0.001(3)
F3 0.044(4) 0.048(4) 0.069(5) -0.024(4) 0.016(4) -0.013(3)
F4 0.046(4) 0.053(4) 0.047(4) 0.012(3) 0.007(3) 0.021(3)
F5 0.038(3) 0.032(4) 0.066(5) -0.013(3) 0.012(3) -0.004(3)
F6 0.058(4) 0.059(5) 0.044(4) 0.014(3) 0.013(3) 0.008(3)
F7 0.053(4) 0.076(5) 0.034(4) -0.014(3) 0.010(3) -0.029(4)
F8 0.037(3) 0.066(5) 0.043(4) 0.005(3) 0.016(3) -0.004(3)
F9 0.055(4) 0.061(5) 0.075(5) 0.018(4) 0.011(4) 0.025(4)
F10 0.053(4) 0.087(6) 0.047(4) -0.019(4) 0.026(3) -0.034(4)
F11 0.087(6) 0.098(6) 0.041(4) -0.033(4) 0.025(4) -0.048(5)
F12 0.105(7) 0.050(5) 0.109(7) 0.039(5) 0.050(6) 0.041(5)
F13 0.051(4) 0.057(5) 0.115(7) 0.005(5) 0.025(5) -0.019(4)
F14 0.065(5) 0.071(5) 0.071(5) -0.015(4) 0.038(4) -0.009(4)
F15 0.032(3) 0.083(6) 0.082(5) 0.012(5) 0.021(3) 0.008(4)
F16 0.052(5) 0.062(6) 0.120(8) 0.030(5) 0.008(5) 0.001(4)
F17 0.074(6) 0.173(10) 0.055(6) 0.016(6) 0.038(5) 0.001(6)
F18 0.043(4) 0.065(5) 0.077(5) -0.020(4) 0.015(3) -0.015(4)
F19 0.043(4) 0.098(7) 0.120(8) -0.037(6) 0.015(5) -0.031(4)
F20 0.075(6) 0.127(8) 0.057(5) -0.024(5) 0.030(5) -0.036(5)
F21 0.030(3) 0.055(5) 0.057(4) -0.009(4) 0.014(3) -0.009(3)
F22 0.068(5) 0.075(6) 0.075(5) 0.020(4) 0.044(4) -0.001(4)
F23 0.042(4) 0.078(6) 0.078(5) 0.020(5) -0.005(3) 0.009(4)
F24 0.049(5) 0.067(6) 0.115(7) -0.008(5) 0.013(5) 0.014(4)
C2 0.067(9) 0.058(9) 0.043(8) 0.005(7) 0.019(7) 0.010(7)
C2' 0.043(7) 0.036(7) 0.052(8) -0.010(6) -0.022(6) -0.003(6)
C3' 0.041(7) 0.081(11) 0.063(9) 0.003(8) -0.026(6) -0.004(7)
C3 0.116(13) 0.028(8) 0.045(9) -0.004(6) 0.013(9) -0.012(8)
C5' 0.038(7) 0.049(8) 0.086(11) 0.014(7) 0.025(7) 0.003(6)
C5 0.037(8) 0.103(13) 0.064(10) 0.024(9) 0.017(7) -0.015(8)
C6' 0.039(7) 0.056(9) 0.071(10) 0.007(7) 0.021(7) -0.007(6)
C6 0.047(8) 0.038(8) 0.117(13) -0.007(8) 0.049(9) -0.009(6)
C8' 0.061(8) 0.034(8) 0.049(8) -0.005(6) 0.005(7) -0.006(6)
C8 0.031(7) 0.159(17) 0.056(9) -0.058(10) -0.014(6) 0.001(8)
C9' 0.061(8) 0.032(7) 0.056(8) -0.011(6) 0.014(7) 0.008(6)
C9 0.036(7) 0.083(11) 0.046(8) -0.026(7) -0.012(6) 0.002(7)
C10 0.019(5) 0.026(6) 0.029(5) -0.001(4) 0.005(4) -0.004(4)
C10' 0.032(6) 0.027(6) 0.036(7) 0.001(5) 0.005(5) -0.006(4)
C11 0.015(5) 0.025(6) 0.029(6) -0.003(4) 0.003(4) -0.003(4)
C11' 0.035(6) 0.028(6) 0.036(6) -0.002(5) 0.002(5) -0.005(5)
C12 0.039(6) 0.033(6) 0.032(6) 0.006(5) 0.015(5) -0.008(5)
C12' 0.025(6) 0.048(8) 0.063(8) 0.014(6) 0.003(6) -0.013(5)
C13 0.025(5) 0.033(6) 0.035(6) 0.008(5) 0.007(5) 0.003(4)
C13' 0.057(8) 0.033(7) 0.077(10) 0.012(6) 0.006(7) -0.011(6)
C14 0.034(6) 0.027(6) 0.020(5) 0.004(4) -0.002(4) 0.008(4)
C14' 0.026(5) 0.015(5) 0.025(5) -0.004(4) 0.001(4) 0.000(4)
C15 0.035(6) 0.036(7) 0.045(7) -0.002(5) 0.013(5) 0.001(5)
C15' 0.027(5) 0.034(6) 0.037(7) -0.010(5) 0.002(5) -0.001(4)
C16' 0.023(6) 0.086(10) 0.033(7) 0.003(6) 0.006(5) 0.008(6)
C16 0.069(8) 0.032(7) 0.059(9) -0.012(6) 0.031(7) 0.004(6)
C17' 0.030(6) 0.089(10) 0.028(7) -0.007(6) 0.001(5) -0.014(6)
C17 0.058(7) 0.027(7) 0.050(7) -0.008(5) 0.017(6) 0.019(5)
C18' 0.030(6) 0.052(8) 0.032(7) 0.000(5) 0.003(5) 0.000(5)
C18 0.061(8) 0.029(7) 0.046(8) 0.013(5) 0.002(6) 0.013(6)
C19' 0.015(5) 0.041(7) 0.027(6) -0.006(5) -0.005(4) 0.000(4)
C19 0.051(7) 0.029(6) 0.033(6) -0.002(5) 0.007(5) 0.013(5)
C20 0.031(6) 0.034(6) 0.035(6) 0.003(5) -0.001(5) 0.001(5)
C20' 0.015(5) 0.035(6) 0.027(6) 0.000(4) -0.005(4) -0.007(4)
C21' 0.030(5) 0.036(6) 0.029(6) 0.003(5) 0.006(5) 0.011(5)
C21 0.040(7) 0.086(11) 0.049(8) 0.007(7) -0.003(6) 0.020(7)
C22' 0.042(7) 0.042(7) 0.044(7) 0.013(6) 0.009(6) 0.013(5)
C22 0.047(9) 0.116(15) 0.066(11) 0.008(10) -0.016(8) 0.010(9)
C23' 0.032(6) 0.045(7) 0.041(7) -0.001(5) 0.013(5) 0.006(5)
C23 0.049(8) 0.109(13) 0.038(8) 0.000(8) -0.026(7) 0.005(8)
C24 0.066(9) 0.056(8) 0.023(6) 0.007(6) -0.001(6) -0.013(7)
C24' 0.028(5) 0.045(7) 0.026(6) -0.008(5) 0.006(5) -0.001(5)
C25' 0.025(5) 0.028(6) 0.037(6) 0.004(5) 0.004(5) -0.001(4)
C25 0.036(6) 0.034(6) 0.030(6) 0.001(5) 0.003(5) -0.003(5)
C26 0.015(5) 0.026(6) 0.028(5) -0.004(4) 0.001(4) 0.000(4)
C26' 0.037(6) 0.029(6) 0.035(6) 0.007(5) 0.010(5) 0.006(5)
C27 0.021(5) 0.034(6) 0.023(6) -0.002(4) 0.001(4) 0.004(4)
C27' 0.033(6) 0.031(6) 0.037(7) 0.002(5) 0.004(5) 0.010(5)
C28 0.035(6) 0.028(6) 0.034(7) -0.008(5) 0.006(5) -0.002(5)
C28' 0.046(7) 0.039(7) 0.040(7) 0.004(5) 0.012(5) 0.009(5)
C29' 0.082(10) 0.061(9) 0.028(7) 0.009(6) 0.009(6) 0.016(7)
C29 0.044(6) 0.033(7) 0.037(7) -0.006(5) 0.007(5) 0.013(5)
C30 0.059(7) 0.023(6) 0.045(7) 0.013(5) 0.013(6) 0.020(5)
C30' 0.111(12) 0.030(8) 0.058(9) 0.006(6) 0.006(8) 0.027(7)
C31' 0.076(9) 0.035(8) 0.050(8) 0.001(6) -0.002(7) 0.019(6)
C31 0.045(6) 0.042(7) 0.021(6) 0.001(5) 0.008(5) 0.005(5)
C32 0.022(5) 0.034(6) 0.015(5) -0.001(4) 0.001(4) 0.006(4)
C32' 0.045(7) 0.039(7) 0.029(6) 0.003(5) 0.010(5) 0.008(5)
C33' 0.045(7) 0.036(7) 0.059(8) -0.013(6) 0.013(6) 0.004(5)
C33 0.018(5) 0.060(8) 0.027(6) -0.002(5) 0.007(4) -0.003(5)
C34 0.028(6) 0.055(8) 0.034(6) -0.006(5) 0.001(5) -0.009(5)
C34' 0.050(8) 0.034(8) 0.103(12) -0.005(7) 0.029(8) 0.013(6)
C35 0.039(6) 0.052(7) 0.013(5) -0.005(5) 0.004(4) -0.008(5)
C35' 0.073(10) 0.032(7) 0.098(12) 0.000(7) 0.062(9) 0.012(7)
C36 0.039(6) 0.067(9) 0.026(6) -0.015(6) 0.012(5) -0.006(6)
C36' 0.102(12) 0.038(8) 0.064(10) -0.002(7) 0.040(9) 0.019(7)
C37 0.023(5) 0.058(8) 0.030(6) -0.006(5) 0.002(4) -0.009(5)
C37' 0.057(8) 0.038(7) 0.044(7) 0.004(5) 0.011(6) 0.009(6)

loop_
_atom_type_symbol
_atom_type_description
_atom_type_scat_dispersion_real
_atom_type_scat_dispersion_imag
_atom_type_scat_source
C C 0.0033 0.0016 'International Tables Vol C Tables 4.2.6.8 and 6.1.1.4'
H H 0.0000 0.0000 'International Tables Vol C Tables 4.2.6.8 and 6.1.1.4'
F F 0.0171 0.0103 'International Tables Vol C Tables 4.2.6.8 and 6.1.1.4'
P P 0.1023 0.0942 'International Tables Vol C Tables 4.2.6.8 and 6.1.1.4'
S S 0.1246 0.1234 'International Tables Vol C Tables 4.2.6.8 and 6.1.1.4'
Pt Pt -1.7033 8.3905 'International Tables Vol C Tables 4.2.6.8 and 6.1.1.4'

loop_
_geom_angle_atom_site_label_1
_geom_angle_atom_site_label_2
_geom_angle_atom_site_label_3
_geom_angle
_geom_angle_site_symmetry_1
_geom_angle_site_symmetry_3
_geom_angle_publ_flag
P2 Pt1 P1 84.22(9) . . ?
P2 Pt1 S4 91.53(9) . . ?
P1 Pt1 S4 173.54(10) . . ?
P2 Pt1 S7 166.07(9) . . ?
P1 Pt1 S7 94.79(11) . . ?
S4 Pt1 S7 88.17(11) . . ?
P2 Pt1 S1 109.38(8) . . ?
P1 Pt1 S1 100.48(9) . . ?
S4 Pt1 S1 85.50(9) . . ?
S7 Pt1 S1 84.48(9) . . ?
P1' Pt2 P2' 84.52(10) . . ?
P1' Pt2 S4' 170.50(11) . . ?
P2' Pt2 S4' 92.97(10) . . ?
P1' Pt2 S7' 91.90(9) . . ?
P2' Pt2 S7' 164.12(9) . . ?
S4' Pt2 S7' 88.04(10) . . ?
P1' Pt2 S1' 104.19(9) . . ?
P2' Pt2 S1' 112.25(9) . . ?
S4' Pt2 S1' 85.25(10) . . ?
S7' Pt2 S1' 83.63(9) . . ?
C2 S1 C9 103.5(7) . . ?
C2 S1 Pt1 96.6(4) . . ?
C9 S1 Pt1 99.5(4) . . ?
C9' S1' C2' 102.1(6) . . ?
C9' S1' Pt2 98.9(4) . . ?
C2' S1' Pt2 98.5(4) . . ?
C3 S4 C5 101.6(8) . . ?
C3 S4 Pt1 106.2(5) . . ?
C5 S4 Pt1 100.6(5) . . ?
C3' S4' C5' 104.2(7) . . ?
C3' S4' Pt2 103.1(4) . . ?
C5' S4' Pt2 104.2(4) . . ?
C6 S7 C8 102.9(8) . . ?
C6 S7 Pt1 103.9(5) . . ?
C8 S7 Pt1 105.4(4) . . ?
C6' S7' C8' 100.0(6) . . ?
C6' S7' Pt2 100.2(4) . . ?
C8' S7' Pt2 108.8(4) . . ?
C20 P1 C14 106.6(5) . . ?
C20 P1 C10 107.7(5) . . ?
C14 P1 C10 107.2(4) . . ?
C20 P1 Pt1 114.6(4) . . ?
C14 P1 Pt1 115.0(3) . . ?
C10 P1 Pt1 105.3(3) . . ?
C20' P1' C14' 107.7(4) . . ?
C20' P1' C10' 108.4(5) . . ?
C14' P1' C10' 106.9(5) . . ?
C20' P1' Pt2 114.1(3) . . ?
C14' P1' Pt2 112.1(3) . . ?
C10' P1' Pt2 107.3(4) . . ?
C26 P2 C32 107.2(4) . . ?
C26 P2 C11 108.4(4) . . ?
C32 P2 C11 105.2(5) . . ?
C26 P2 Pt1 111.6(3) . . ?
C32 P2 Pt1 114.5(3) . . ?
C11 P2 Pt1 109.6(3) . . ?
C26' P2' C32' 107.2(5) . . ?
C26' P2' C11' 105.0(5) . . ?
C32' P2' C11' 107.1(5) . . ?
C26' P2' Pt2 115.5(4) . . ?
C32' P2' Pt2 112.9(4) . . ?
C11' P2' Pt2 108.6(3) . . ?
F3 P5 F6 90.6(4) . . ?
F3 P5 F1 89.9(4) . . ?
F6 P5 F1 90.2(3) . . ?
F3 P5 F4 91.2(4) . . ?
F6 P5 F4 178.2(4) . . ?
F1 P5 F4 90.0(3) . . ?
F3 P5 F5 179.6(5) . . ?
F6 P5 F5 89.1(4) . . ?
F1 P5 F5 89.9(3) . . ?
F4 P5 F5 89.2(4) . . ?
F3 P5 F2 91.2(3) . . ?
F6 P5 F2 90.0(4) . . ?
F1 P5 F2 178.9(4) . . ?
F4 P5 F2 89.7(4) . . ?
F5 P5 F2 89.0(3) . . ?
F12 P6 F10 90.1(4) . . ?
F12 P6 F11 91.6(5) . . ?
F10 P6 F11 90.5(4) . . ?
F12 P6 F9 178.2(5) . . ?
F10 P6 F9 91.5(4) . . ?
F11 P6 F9 89.2(5) . . ?
F12 P6 F7 90.3(5) . . ?
F10 P6 F7 89.4(3) . . ?
F11 P6 F7 178.2(5) . . ?
F9 P6 F7 89.0(4) . . ?
F12 P6 F8 90.1(4) . . ?
F10 P6 F8 179.7(4) . . ?
F11 P6 F8 89.7(4) . . ?
F9 P6 F8 88.3(4) . . ?
F7 P6 F8 90.5(3) . . ?
F17 P7 F15 91.1(5) . . ?
F17 P7 F16 90.8(5) . . ?
F15 P7 F16 177.7(5) . . ?
F17 P7 F18 90.9(5) . . ?
F15 P7 F18 89.9(4) . . ?
F16 P7 F18 91.3(4) . . ?
F17 P7 F14 178.8(5) . . ?
F15 P7 F14 88.7(4) . . ?
F16 P7 F14 89.4(5) . . ?
F18 P7 F14 87.9(4) . . ?
F17 P7 F13 90.7(5) . . ?
F15 P7 F13 89.4(4) . . ?
F16 P7 F13 89.4(5) . . ?
F18 P7 F13 178.2(5) . . ?
F14 P7 F13 90.5(4) . . ?
F20 P8 F22 178.3(5) . . ?
F20 P8 F19 91.9(5) . . ?
F22 P8 F19 89.8(5) . . ?
F20 P8 F23 92.1(5) . . ?
F22 P8 F23 87.5(4) . . ?
F19 P8 F23 91.9(5) . . ?
F20 P8 F24 90.9(5) . . ?
F22 P8 F24 89.4(5) . . ?
F19 P8 F24 90.5(5) . . ?
F23 P8 F24 176.1(5) . . ?
F20 P8 F21 89.6(4) . . ?
F22 P8 F21 88.8(4) . . ?
F19 P8 F21 178.6(5) . . ?
F23 P8 F21 88.3(4) . . ?
F24 P8 F21 89.3(4) . . ?
C3 C2 S1 119.9(10) . . ?
C3' C2' S1' 115.7(8) . . ?
C2' C3' S4' 118.5(9) . . ?
C2 C3 S4 119.6(11) . . ?
C6' C5' S4' 115.4(9) . . ?
C6 C5 S4 118.0(10) . . ?
C5' C6' S7' 116.4(9) . . ?
C5 C6 S7 117.2(9) . . ?
C9' C8' S7' 115.2(9) . . ?
C9 C8 S7 120.0(11) . . ?
C8' C9' S1' 119.4(9) . . ?
C8 C9 S1 120.8(10) . . ?
C12 C10 C11 112.9(8) . . ?
C12 C10 P1 115.9(7) . . ?
C11 C10 P1 106.9(6) . . ?
C12' C10' C11' 113.9(9) . . ?
C12' C10' P1' 115.2(8) . . ?
C11' C10' P1' 105.6(7) . . ?
C13 C11 C10 113.8(8) . . ?
C13 C11 P2 116.2(7) . . ?
C10 C11 P2 110.0(6) . . ?
C10' C11' C13' 113.4(9) . . ?
C10' C11' P2' 107.8(7) . . ?
C13' C11' P2' 112.7(7) . . ?
C19 C14 C15 119.7(10) . . ?
C19 C14 P1 122.0(7) . . ?
C15 C14 P1 118.2(8) . . ?
C15' C14' C19' 117.6(9) . . ?
C15' C14' P1' 121.8(7) . . ?
C19' C14' P1' 120.6(7) . . ?
C16 C15 C14 120.3(11) . . ?
C16' C15' C14' 121.7(9) . . ?
C15' C16' C17' 118.8(10) . . ?
C15 C16 C17 120.2(11) . . ?
C18' C17' C16' 120.3(11) . . ?
C18 C17 C16 119.4(10) . . ?
C19' C18' C17' 120.8(10) . . ?
C17 C18 C19 121.3(11) . . ?
C18' C19' C14' 120.7(9) . . ?
C14 C19 C18 119.0(10) . . ?
C25 C20 C21 117.7(11) . . ?
C25 C20 P1 121.7(8) . . ?
C21 C20 P1 120.2(9) . . ?
C21' C20' C25' 117.5(9) . . ?
C21' C20' P1' 121.9(8) . . ?
C25' C20' P1' 120.1(7) . . ?
C22' C21' C20' 121.3(10) . . ?
C22 C21 C20 119.3(14) . . ?
C21' C22' C23' 120.6(11) . . ?
C23 C22 C21 121.1(14) . . ?
C22' C23' C24' 119.5(10) . . ?
C22 C23 C24 120.5(13) . . ?
C23 C24 C25 119.8(12) . . ?
C25' C24' C23' 121.1(10) . . ?
C24' C25' C20' 119.9(10) . . ?
C24 C25 C20 121.5(11) . . ?
C27 C26 C31 119.2(9) . . ?
C27 C26 P2 120.1(7) . . ?
C31 C26 P2 120.5(7) . . ?
C27' C26' C31' 116.3(10) . . ?
C27' C26' P2' 121.4(8) . . ?
C31' C26' P2' 122.3(9) . . ?
C28 C27 C26 120.9(10) . . ?
C28' C27' C26' 122.0(10) . . ?
C27 C28 C29 119.7(10) . . ?
C29' C28' C27' 121.7(11) . . ?
C28' C29' C30' 117.7(12) . . ?
C30 C29 C28 120.3(10) . . ?
C29 C30 C31 120.8(10) . . ?
C31' C30' C29' 121.9(12) . . ?
C30' C31' C26' 120.4(12) . . ?
C26 C31 C30 119.1(10) . . ?
C37 C32 C33 119.1(9) . . ?
C37 C32 P2 121.2(7) . . ?
C33 C32 P2 119.5(7) . . ?
C33' C32' C37' 118.4(10) . . ?
C33' C32' P2' 121.1(8) . . ?
C37' C32' P2' 120.3(9) . . ?
C32' C33' C34' 120.7(12) . . ?
C34 C33 C32 119.6(9) . . ?
C33 C34 C35 121.3(10) . . ?
C35' C34' C33' 119.9(13) . . ?
C34 C35 C36 119.7(9) . . ?
C34' C35' C36' 120.7(12) . . ?
C35 C36 C37 120.0(10) . . ?
C35' C36' C37' 120.1(13) . . ?
C32 C37 C36 120.2(9) . . ?
C36' C37' C32' 120.2(12) . . ?

loop_
_geom_bond_atom_site_label_1
_geom_bond_atom_site_label_2
_geom_bond_distance
_geom_bond_site_symmetry_2
_geom_bond_publ_flag
Pt1 P2 2.259(2) . ?
Pt1 P1 2.269(3) . ?
Pt1 S4 2.358(3) . ?
Pt1 S7 2.383(2) . ?
Pt1 S1 2.695(3) . ?
Pt2 P1' 2.255(2) . ?
Pt2 P2' 2.270(3) . ?
Pt2 S4' 2.355(2) . ?
Pt2 S7' 2.384(3) . ?
Pt2 S1' 2.703(3) . ?
S1 C2 1.803(13) . ?
S1 C9 1.811(12) . ?
S1' C9' 1.784(12) . ?
S1' C2' 1.811(11) . ?
S4 C3 1.821(14) . ?
S4 C5 1.836(13) . ?
S4' C3' 1.782(14) . ?
S4' C5' 1.833(12) . ?
S7 C6 1.814(13) . ?
S7 C8 1.828(13) . ?
S7' C6' 1.816(11) . ?
S7' C8' 1.841(13) . ?
P1 C20 1.792(11) . ?
P1 C14 1.815(10) . ?
P1 C10 1.839(9) . ?
P1' C20' 1.784(10) . ?
P1' C14' 1.793(9) . ?
P1' C10' 1.848(11) . ?
P2 C26 1.813(9) . ?
P2 C32 1.813(10) . ?
P2 C11 1.860(9) . ?
P2' C26' 1.792(11) . ?
P2' C32' 1.807(10) . ?
P2' C11' 1.853(10) . ?
P5 F3 1.585(7) . ?
P5 F6 1.590(7) . ?
P5 F1 1.596(5) . ?
P5 F4 1.597(7) . ?
P5 F5 1.602(6) . ?
P5 F2 1.608(6) . ?
P6 F12 1.553(8) . ?
P6 F10 1.572(6) . ?
P6 F11 1.588(7) . ?
P6 F9 1.591(7) . ?
P6 F7 1.598(7) . ?
P6 F8 1.611(6) . ?
P7 F17 1.569(8) . ?
P7 F15 1.576(8) . ?
P7 F16 1.589(8) . ?
P7 F18 1.591(7) . ?
P7 F14 1.603(7) . ?
P7 F13 1.606(8) . ?
P8 F20 1.570(8) . ?
P8 F22 1.579(7) . ?
P8 F19 1.583(8) . ?
P8 F23 1.594(8) . ?
P8 F24 1.597(8) . ?
P8 F21 1.600(7) . ?
C2 C3 1.443(16) . ?
C2' C3' 1.508(17) . ?
C5' C6' 1.465(17) . ?
C5 C6 1.443(18) . ?
C8' C9' 1.501(16) . ?
C8 C9 1.428(18) . ?
C10 C12 1.534(12) . ?
C10 C11 1.542(13) . ?
C10' C12' 1.522(14) . ?
C10' C11' 1.527(15) . ?
C11 C13 1.522(12) . ?
C11' C13' 1.540(14) . ?
C14 C19 1.377(14) . ?
C14 C15 1.400(14) . ?
C14' C15' 1.386(13) . ?
C14' C19' 1.417(13) . ?
C15 C16 1.373(14) . ?
C15' C16' 1.381(15) . ?
C16' C17' 1.399(15) . ?
C16 C17 1.377(15) . ?
C17' C18' 1.368(15) . ?
C17 C18 1.375(15) . ?
C18' C19' 1.358(14) . ?
C18 C19 1.388(15) . ?
C20 C25 1.401(14) . ?
C20 C21 1.405(15) . ?
C20' C21' 1.402(13) . ?
C20' C25' 1.427(14) . ?
C21' C22' 1.374(15) . ?
C21 C22 1.390(18) . ?
C22' C23' 1.383(15) . ?
C22 C23 1.36(2) . ?
C23' C24' 1.384(14) . ?
C23 C24 1.362(18) . ?
C24 C25 1.372(15) . ?
C24' C25' 1.381(14) . ?
C26 C27 1.389(13) . ?
C26 C31 1.394(14) . ?
C26' C27' 1.383(14) . ?
C26' C31' 1.388(15) . ?
C27 C28 1.377(14) . ?
C27' C28' 1.363(15) . ?
C28 C29 1.381(15) . ?
C28' C29' 1.341(16) . ?
C29' C30' 1.374(17) . ?
C29 C30 1.364(15) . ?
C30 C31 1.399(14) . ?
C30' C31' 1.372(17) . ?
C32 C37 1.383(13) . ?
C32 C33 1.400(13) . ?
C32' C33' 1.378(15) . ?
C32' C37' 1.389(15) . ?
C33' C34' 1.400(15) . ?
C33 C34 1.370(14) . ?
C34 C35 1.372(14) . ?
C34' C35' 1.342(19) . ?
C35 C36 1.374(15) . ?
C35' C36' 1.375(19) . ?
C36 C37 1.392(14) . ?
C36' C37' 1.386(16) . ?
